data_1537061
loop_
_publ_author_name
'Kraus, F.'
'Korber, N.'

_publ_section_title
;
 K2 Li (N H2)3 and K2 Na (N H2)3 - Synthesis and crystal structure of two
 crystal-chemically isotypic mixed-cationic amides
;
_journal_name_full 'Journal of Solid State Chemistry'
_journal_page_first 1241
_journal_page_last 1246
_journal_volume 178
_journal_year 2005
_chemical_formula_sum 'H6 K2 N3 Na'
_chemical_name_systematic 'K2 Na (N H2)3'
_space_group_IT_number 84
_symmetry_space_group_name_Hall '-P 4c'
_symmetry_space_group_name_H-M 'P 42/m'
_cell_angle_alpha 90
_cell_angle_beta 90
_cell_angle_gamma 90
_cell_formula_units_Z 4
_cell_length_a 7.0044
_cell_length_b 7.0044
_cell_length_c 12.3617
_cell_volume 606.485
_citation_journal_id_ASTM JSSCBI
_cod_data_source_file Kraus_JSSCBI_2005_1706.cif
_cod_data_source_block H6K2N3Na1
_cod_original_formula_sum 'H6 K2 N3 Na1'
_cod_database_code 1537061

loop_
_symmetry_equiv_pos_as_xyz
x,y,z
-y,x,z+1/2
-x,-y,z
y,-x,z+1/2
-x,-y,-z
y,-x,-z-1/2
x,y,-z
-y,x,-z-1/2

loop_
_atom_site_label
_atom_site_type_symbol
_atom_site_fract_x
_atom_site_fract_y
_atom_site_fract_z
_atom_site_occupancy
_atom_site_U_iso_or_equiv
H2 H+1 0.17 -0.851 0.211 1 0.0
H3 H+1 0.32 -0.91 0.152 1 0.0
K1 K+1 0 -0.5 0.15207 1 0.0
Na1 Na+1 0.3644 -0.67047 0 1 0.0
K3 K+1 -0.5 -0.5 0.25 1 0.0
K2 K+1 0 0 0 1 0.0
N2 N-3 0.2673 -0.8072 0.16351 1 0.0
H1 H+1 0.711 -0.739 0.0539 1 0.0
N1 N-3 0.7265 -0.6589 0 1 0.0
